data_2003678
loop_
_publ_author_name
'Thu\'ery, P.'
'Keller, N.'
'Lance, M.'
'Vigner, J.-D.'
'Nierlich, M.'

_publ_section_title
;
 (H~4~-Hexaaza-18-crown-6)^4+^.4CF~3~SO~3~^{-^} and its Hydrated Form
;
_journal_issue 7
_journal_name_full 'Acta Crystallographica Section C'
_journal_page_first 1407
_journal_page_last 1411
_journal_paper_doi 10.1107/S0108270194014241
_journal_volume 51
_journal_year 1995
_chemical_formula_moiety 'C12 H34 N6 , 4C F3 S O3'
_chemical_formula_sum 'C16 H34 F12 N6 O12 S4'
_chemical_formula_weight 858.72
_space_group_IT_number 14
_symmetry_cell_setting monoclinic
_symmetry_space_group_name_Hall '-P 2yn'
_symmetry_space_group_name_H-M 'P 1 21/n 1'
_atom_type_scat_source IntTabIV
_cell_angle_alpha 90
_cell_angle_beta 104.58(5)
_cell_angle_gamma 90
_cell_formula_units_Z 2
_cell_length_a 8.919(4)
_cell_length_b 14.128(3)
_cell_length_c 14.079(6)
_cell_measurement_reflns_used 25
_cell_measurement_temperature 243
_cell_measurement_theta_max 12
_cell_measurement_theta_min 8
_cell_volume 1716.9(12)
_computing_cell_refinement 'Enraf-Nonius CAD-4 software'
_computing_data_collection 'Enraf-Nonius CAD-4 software'
_computing_data_reduction 'MolEN (Fair, 1990)'
_computing_molecular_graphics 'ORTEPII (Johnson, 1976)'
_computing_structure_refinement MolEN
_computing_structure_solution 'MULTAN11/82 (Main et al., 1982)'
_diffrn_measurement_device 'Enraf-Nonius CAD-4'
_diffrn_measurement_method '\w/2\q scans'
_diffrn_radiation_type MoK\a
_diffrn_radiation_wavelength 0.71073
_diffrn_reflns_av_R_equivalents 0.023
_diffrn_reflns_limit_h_max 9
_diffrn_reflns_limit_h_min 0
_diffrn_reflns_limit_k_max 14
_diffrn_reflns_limit_k_min 0
_diffrn_reflns_limit_l_max 14
_diffrn_reflns_limit_l_min -14
_diffrn_reflns_number 2473
_diffrn_reflns_theta_max 22
_diffrn_standards_decay_% insignificant
_diffrn_standards_interval_time 60
_diffrn_standards_number 3
_exptl_absorpt_coefficient_mu 0.386
_exptl_absorpt_correction_type none
_exptl_crystal_colour colourless
_exptl_crystal_density_diffrn 1.661
_exptl_crystal_description irregular
_exptl_crystal_size_max 0.50
_exptl_crystal_size_mid 0.45
_exptl_crystal_size_min 0.30
_refine_diff_density_max 0.61
_refine_diff_density_min -0.44
_refine_ls_extinction_method none
_refine_ls_goodness_of_fit_obs 2.09
_refine_ls_number_parameters 181
_refine_ls_number_reflns 1409
_refine_ls_R_factor_obs 0.058
_refine_ls_shift/esd_max 0.00
_refine_ls_structure_factor_coef F
_refine_ls_weighting_scheme unit
_refine_ls_wR_factor_obs 0.060
_reflns_number_observed 1409
_reflns_number_total 2102
_reflns_observed_criterion I>3\s(I)
_cod_data_source_file ka1089.cif
_cod_data_source_block I
_cod_original_cell_volume 1717.0(10)
_cod_original_sg_symbol_H-M 'P 21/n'
_cod_database_code 2003678

loop_
_symmetry_equiv_pos_as_xyz
x,y,z
1/2+x,1/2-y,1/2+z
-x,-y,-z
1/2-x,1/2+y,1/2-z

loop_
_atom_site_label
_atom_site_fract_x
_atom_site_fract_y
_atom_site_fract_z
_atom_site_B_iso_or_equiv
S(1) 0.7349(2) 0.3766(1) 0.0562(1) 2.66(4)
S(2) 0.8084(2) 0.3770(1) 0.6749(1) 2.86(4)
F(11) 0.8439(6) 0.2094(3) 0.0350(4) 5.7(1)
F(12) 0.5994(6) 0.2201(4) -0.0137(5) 7.2(2)
F(13) 0.7456(8) 0.2792(4) -0.0977(3) 8.5(2)
F(21) 0.6957(9) 0.5243(4) 0.5710(4) 10.8(2)
F(22) 0.9265(9) 0.4837(6) 0.5690(6) 20.9(2)
F(23) 0.732(1) 0.4043(6) 0.4906(4) 19.3(3)
O(11) 0.7087(8) 0.3507(4) 0.1481(4) 6.8(2)
O(12) 0.8796(6) 0.4174(4) 0.0582(5) 6.0(2)
O(13) 0.6033(7) 0.4280(4) -0.0012(5) 5.6(2)
O(21) 0.8995(6) 0.2986(4) 0.6556(4) 4.0(1)
O(22) 0.6543(6) 0.3554(5) 0.6759(5) 5.8(2)
O(23) 0.8843(8) 0.4349(5) 0.7561(5) 7.0(2)
N(1) 1.0145(6) 0.0177(4) 0.2928(4) 2.6(1)
N(2) 0.7489(6) 0.1043(4) 0.3354(4) 2.6(1)
N(3) 0.8023(6) 0.1313(4) 0.5462(4) 2.4(1)
C(1) 0.8686(8) 0.0363(5) 0.2151(5) 3.1(1)
C(2) 0.7920(8) 0.1229(6) 0.2431(3) 3.3(1)
C(3) 0.6985(8) 0.1895(5) 0.3771(5) 3.1(1)
C(4) 0.6586(8) 0.1645(5) 0.4724(5) 3.0(1)
C(5) 0.7660(8) 0.0928(5) 0.6373(5) 2.9(1)
C(6) 0.9121(8) 0.0752(5) 0.7179(5) 2.9(1)
C(10) 0.7281(8) 0.2662(6) -0.0108(5) 3.3(2)
C(20) 0.788(1) 0.4507(7) 0.5697(7) 9.0(3)
H1 0.988 0.019 0.361 6.0
H2 1.094 0.072 0.290 6.0
H3 0.879 0.189 0.565 6.0
H4 0.855 0.078 0.514 6.0
H11 0.801 -0.016 0.210 6.0
H12 0.892 0.047 0.154 6.0
H21 0.862 0.175 0.251 6.0
H22 0.701 0.137 0.193 6.0
H31 0.609 0.214 0.332 6.0
H32 0.778 0.236 0.389 6.0
H41 0.618 0.219 0.497 6.0
H42 0.583 0.115 0.461 6.0
H51 0.712 0.035 0.622 6.0
H52 0.703 0.137 0.660 6.0
H61 0.885 0.076 0.779 6.0
H62 0.984 0.125 0.717 6.0

loop_
_geom_angle_atom_site_label_1
_geom_angle_atom_site_label_2
_geom_angle_atom_site_label_3
_geom_angle_site_symmetry_1
_geom_angle_site_symmetry_3
_geom_angle
_geom_angle_publ_flag
C(6) N(1) C(1) 3_756 . 113.8(5) yes
C(1) C(2) N(2) . . 108.9(6) yes
N(2) C(3) C(4) . . 109.2(6) yes
C(4) N(3) C(5) . . 111.9(5) yes
C(5) C(6) N(1) . 3_756 112.6(6) yes
N(1) C(1) C(2) . . 108.7(6) yes
C(2) N(2) C(3) . . 112.6(6) yes
C(3) C(4) N(3) . . 109.6(6) yes
N(3) C(5) C(6) . . 111.6(6) yes
O(13) N(1) O(22) 2_555 2_554 110.6(3) yes
O(11) S(1) O(12) . . 116.6(5) no
O(11) S(1) O(13) . . 110.0(4) no
O(11) S(1) C(10) . . 105.0(6) no
O(12) S(1) O(13) . . 114.7(4) no
O(12) S(1) C(10) . . 105.9(4) no
O(13) S(1) C(10) . . 103.0(4) no
O(21) S(2) O(22) . . 115.6(4) no
O(21) S(2) O(23) . . 114.5(4) no
O(21) S(2) C(20) . . 103.6(9) no
O(22) S(2) O(23) . . 112.5(4) no
O(22) S(2) C(20) . . 103.9(4) no
O(23) S(2) C(20) . . 105.0(9) no
S(1) C(10) F(11) . . 110.1(9) no
S(1) C(10) F(12) . . 110.9(9) no
S(1) C(10) F(13) . . 112.0(7) no
F(11) C(10) F(12) . . 106.3(9) no
F(11) C(10) F(13) . . 106.0(10) no
F(12) C(10) F(13) . . 111.0(10) no
S(2) C20 F(21) . . 112.(3) no
S(2) C20 F(22) . . 108.(2) no
S(2) C20 F(23) . . 111.0(10) no
F(21) C20 F(22) . . 108.0(10) no
F(21) C20 F(23) . . 108.(2) no
F(22) C20 F(23) . . 110.(3) no

loop_
_geom_bond_atom_site_label_1
_geom_bond_atom_site_label_2
_geom_bond_site_symmetry_2
_geom_bond_distance
_geom_bond_publ_flag
N(1) C(1) . 1.497(9) yes
N(2) C(2) . 1.468(9) yes
N(3) C(4) . 1.507(9) yes
C(1) C(2) . 1.500(10) yes
C(5) C(6) . 1.520(10) yes
N(1) C(6) 3_756 1.490(10) yes
N(2) C(3) . 1.460(9) yes
N(3) C(5) . 1.501(9) yes
C(3) C(4) . 1.510(10) yes
N(1) O(22) 2_554 2.920(10) yes
N(3) O(21) . 2.830(10) yes
N(1) O(13) 2_555 2.910(10) yes
S(1) O(11) . 1.420(6) no
S(1) O(12) . 1.408(6) no
S(1) O(13) . 1.443(6) no
S(1) C(10) . 1.820(10) no
S(2) O(21) . 1.441(5) no
S(2) O(22) . 1.411(6) no
S(2) O(23) . 1.430(7) no
S(2) C(20) . 1.78(4) no
F(11) C(10) . 1.340(10) no
F(12) C(10) . 1.311(8) no
F(13) C(10) . 1.29(2) no
F(21) C(20) . 1.33(2) no
F(22) C(20) . 1.32(2) no
F(23) C(20) . 1.28(4) no

loop_
_geom_torsion_atom_site_label_1
_geom_torsion_atom_site_label_2
_geom_torsion_atom_site_label_3
_geom_torsion_atom_site_label_4
_geom_torsion_site_symmetry_1
_geom_torsion_site_symmetry_2
_geom_torsion_site_symmetry_4
_geom_torsion
_geom_torsion_publ_flag
C(6) N(1) C(1) C(2) 3_756 . . 170.4(6) yes
C(1) C(2) N(2) C(3) . . . 169.9(6) yes
N(2) C(3) C(4) N(3) . . . 64.4(7) yes
C(4) N(3) C(5) C(6) . . . -170.2(5) yes
C(5) C(6) N(1) C(1) 3_756 3_756 . -179.0(5) yes
N(1) C(1) C(2) N(2) . . . -62.8(7) yes
C(2) N(2) C(3) C(4) . . . -179.2(6) yes
C(3) C(4) N(3) C(5) . . . -172.2(6) yes
N(3) C(5) C(6) N(1) . . 3_756 -83.0(5) yes
